data_4303440
loop_
_publ_author_name
'Li-Hua Bi'
'Ghada Al-Kadamany'
'Elena V. Chubarova'
'Michael H. Dickman'
'Lifang Chen'
'Divakara S. Gopala'
'Ryan M. Richards'
'Bineta Keita'
'Louis Nadjo'
'Helge Jaensch'
'Georges Mathys'
'Ulrich Kortz'

_publ_contact_author_address
;Jacobs University, School of Engineering and Science, P.O. Box 750 561, 28725 Bremen, Germany
Department of Chemistry and Geochemistry, Colorado School of Mines, 1500 Illinois, Golden, CO 80401
;
_publ_contact_author_email 'u.kortz@jacobs-university.de, '
_publ_contact_author_name 'Ulrich Kortz, Ryan M. Richards'
_publ_section_title
;
Organo-Ruthenium Supported Heteropolytungstates: Synthesis, Structure,
Electrochemistry, and Oxidation Catalysis
;
_journal_name_full 'Inorganic Chemistry'
_journal_page_first 10068
_journal_page_last 10077
_journal_paper_doi 10.1021/ic9009306
_journal_volume 48
_journal_year 2009
_chemical_formula_sum 'C12 H72 Bi2 Cs2 Na8 O100 Ru2 W20'
_chemical_formula_weight 6563.5
_chemical_name_systematic
;
 ?
;
_space_group_IT_number 2
_symmetry_cell_setting triclinic
_symmetry_space_group_name_Hall '-P 1'
_symmetry_space_group_name_H-M 'P -1'
_atom_sites_solution_hydrogens geom
_atom_sites_solution_primary direct
_atom_sites_solution_secondary difmap
_audit_creation_method SHELXL-97
_cell_angle_alpha 79.568(2)
_cell_angle_beta 71.103(2)
_cell_angle_gamma 80.331(2)
_cell_formula_units_Z 1
_cell_length_a 11.6353(7)
_cell_length_b 13.3638(7)
_cell_length_c 16.7067(8)
_cell_measurement_reflns_used 5309
_cell_measurement_temperature 173(2)
_cell_measurement_theta_max 31.36
_cell_measurement_theta_min 2.57
_cell_volume 2400.4(2)
_computing_cell_refinement 'Bruker SMART'
_computing_data_collection 'Bruker SMART'
_computing_data_reduction 'Bruker SAINT'
_computing_molecular_graphics 'Bruker SHELXTL'
_computing_publication_material 'Bruker SHELXTL'
_computing_structure_refinement 'SHELXL-97 (Sheldrick, 1997)'
_computing_structure_solution 'SHELXS-97 (Sheldrick, 1990)'
_diffrn_ambient_temperature 173(2)
_diffrn_measured_fraction_theta_full 0.978
_diffrn_measured_fraction_theta_max 0.861
_diffrn_measurement_device_type 'CCD area detector'
_diffrn_measurement_method 'phi and omega scans'
_diffrn_radiation_monochromator graphite
_diffrn_radiation_source 'fine-focus sealed tube'
_diffrn_radiation_type MoK\a
_diffrn_radiation_wavelength 0.71073
_diffrn_reflns_av_R_equivalents 0.0631
_diffrn_reflns_av_sigmaI/netI 0.0862
_diffrn_reflns_limit_h_max 17
_diffrn_reflns_limit_h_min -18
_diffrn_reflns_limit_k_max 20
_diffrn_reflns_limit_k_min -20
_diffrn_reflns_limit_l_max 23
_diffrn_reflns_limit_l_min -24
_diffrn_reflns_number 47277
_diffrn_reflns_theta_full 30.00
_diffrn_reflns_theta_max 34.31
_diffrn_reflns_theta_min 2.29
_exptl_absorpt_coefficient_mu 28.779
_exptl_absorpt_correction_T_max 0.3849
_exptl_absorpt_correction_T_min 0.1027
_exptl_absorpt_correction_type multi-scan
_exptl_absorpt_process_details SADABS
_exptl_crystal_colour red
_exptl_crystal_density_diffrn 4.368
_exptl_crystal_density_method 'not measured'
_exptl_crystal_description irregular
_exptl_crystal_F_000 2747
_exptl_crystal_size_max 0.15
_exptl_crystal_size_mid 0.14
_exptl_crystal_size_min 0.04
_refine_diff_density_max 5.301
_refine_diff_density_min -5.208
_refine_diff_density_rms 0.604
_refine_ls_extinction_method none
_refine_ls_goodness_of_fit_ref 1.034
_refine_ls_hydrogen_treatment constr
_refine_ls_matrix_type full
_refine_ls_number_parameters 339
_refine_ls_number_reflns 17274
_refine_ls_number_restraints 0
_refine_ls_restrained_S_all 1.034
_refine_ls_R_factor_all 0.0971
_refine_ls_R_factor_gt 0.0639
_refine_ls_shift/su_max 0.001
_refine_ls_shift/su_mean 0.000
_refine_ls_structure_factor_coef Fsqd
_refine_ls_weighting_details 'calc w=1/[\s^2^(Fo^2^)+(0.0500P)^2^+136.0000P] where P=(Fo^2^+2Fc^2^)/3'
_refine_ls_weighting_scheme calc
_refine_ls_wR_factor_gt 0.1455
_refine_ls_wR_factor_ref 0.1621
_reflns_number_gt 12186
_reflns_number_total 17274
_reflns_threshold_expression >2sigma(I)
_cod_data_source_file ic9009306_si_002_2.cif
_cod_data_source_block biru
_cod_depositor_comments
;
The following automatic conversions were performed:
'_symmetry_cell_setting' value 'Triclinic' changed to 'triclinic'
according to '/home/saulius/struct/CIF-dictionaries/cif_core.dic'
dictionary named 'cif_core.dic' version 2.4.1 from 2010-06-29.

Automatic conversion script
Id: cif_fix_enum 1527 2010-12-29 10:47:43Z saulius 
;
_cod_database_code 4303440

loop_
_symmetry_equiv_pos_as_xyz
'x, y, z'
'-x, -y, -z'

loop_
_atom_site_label
_atom_site_type_symbol
_atom_site_fract_x
_atom_site_fract_y
_atom_site_fract_z
_atom_site_U_iso_or_equiv
_atom_site_adp_type
_atom_site_occupancy
_atom_site_symmetry_multiplicity
_atom_site_calc_flag
_atom_site_refinement_flags
_atom_site_disorder_assembly
_atom_site_disorder_group
W1 W 0.06660(6) 0.39919(5) 0.29346(4) 0.02227(13) Uani 1 1 d . . .
W2 W 0.28138(6) 0.27088(5) 0.37135(4) 0.02032(13) Uani 1 1 d . . .
W3 W 0.32007(7) 0.28070(5) 0.16911(5) 0.02749(15) Uani 1 1 d . . .
W4 W 0.12414(7) 0.15523(5) 0.09257(4) 0.02436(14) Uani 1 1 d . . .
W5 W -0.12790(6) 0.27184(5) 0.22086(4) 0.02246(13) Uani 1 1 d . . .
W6 W -0.08911(6) 0.02137(5) 0.22576(4) 0.01899(12) Uani 1 1 d . . .
W7 W 0.22943(6) -0.08617(5) 0.21062(4) 0.01930(12) Uani 1 1 d . . .
W8 W 0.40194(6) 0.02850(5) 0.28040(4) 0.02124(13) Uani 1 1 d . . .
W9 W 0.18633(5) -0.10475(4) 0.41948(4) 0.01493(11) Uani 1 1 d . . .
W10 W 0.15937(5) 0.10835(5) 0.56213(4) 0.01638(11) Uani 1 1 d . . .
Bi Bi 0.04684(5) 0.13301(4) 0.35451(3) 0.01582(11) Uani 1 1 d . . .
Ru Ru -0.23148(11) 0.35237(9) 0.43047(8) 0.0198(2) Uani 1 1 d . . .
C1 C -0.3850(12) 0.4315(11) 0.3897(7) 0.047(5) Uiso 1 1 d G . .
H1 H -0.4185 0.4176 0.3486 0.056 Uiso 1 1 calc R . .
C2 C -0.2933(13) 0.4955(11) 0.3650(6) 0.050(6) Uiso 1 1 d G . .
H2 H -0.2642 0.5252 0.3071 0.060 Uiso 1 1 calc R . .
C3 C -0.2443(10) 0.5160(10) 0.4251(8) 0.036(4) Uiso 1 1 d G . .
H3 H -0.1816 0.5596 0.4083 0.043 Uiso 1 1 calc R . .
C4 C -0.2869(10) 0.4725(10) 0.5099(7) 0.030(4) Uiso 1 1 d G . .
H4 H -0.2534 0.4865 0.5510 0.035 Uiso 1 1 calc R . .
C5 C -0.3786(10) 0.4086(9) 0.5345(6) 0.027(3) Uiso 1 1 d G . .
H5 H -0.4078 0.3789 0.5924 0.032 Uiso 1 1 calc R . .
C6 C -0.4277(10) 0.3881(10) 0.4744(8) 0.034(4) Uiso 1 1 d G . .
H6 H -0.4904 0.3444 0.4912 0.040 Uiso 1 1 calc R . .
O1BI O 0.1694(9) 0.2445(8) 0.2908(7) 0.019(2) Uiso 1 1 d . . .
O2BI O 0.0157(9) 0.1443(8) 0.2334(7) 0.019(2) Uiso 1 1 d . . .
O3BI O 0.1972(9) 0.0186(8) 0.3126(7) 0.019(2) Uiso 1 1 d . . .
O1RU O -0.0395(10) 0.3387(9) 0.3885(8) 0.025(2) Uiso 1 1 d . . .
O1 O 0.0185(11) 0.5286(10) 0.2906(8) 0.028(3) Uiso 1 1 d . . .
O2 O 0.3694(11) 0.2997(10) 0.4270(8) 0.028(3) Uiso 1 1 d . . .
O3 O 0.4348(12) 0.3290(11) 0.0819(9) 0.033(3) Uiso 1 1 d . . .
O4 O 0.1776(11) 0.1620(10) -0.0176(8) 0.032(3) Uiso 1 1 d . . .
O5RU O -0.1856(10) 0.2552(9) 0.3363(7) 0.024(2) Uiso 1 1 d . . .
O5 O -0.2381(11) 0.3585(10) 0.1908(8) 0.032(3) Uiso 1 1 d . . .
O6 O -0.1322(9) 0.0096(8) 0.3461(6) 0.0154(19) Uiso 1 1 d . . .
O6A O -0.1701(11) -0.0645(10) 0.2079(8) 0.027(2) Uiso 1 1 d . . .
O7 O 0.2759(11) -0.1738(10) 0.1401(8) 0.026(2) Uiso 1 1 d . . .
O8 O 0.5581(11) 0.0129(10) 0.2551(8) 0.027(2) Uiso 1 1 d . . .
O9 O 0.0273(10) -0.0984(9) 0.4314(7) 0.022(2) Uiso 1 1 d . . .
O9A O 0.2087(10) -0.2166(9) 0.4894(8) 0.025(2) Uiso 1 1 d . . .
O10A O 0.3169(10) 0.0925(9) 0.5429(7) 0.022(2) Uiso 1 1 d . . .
O10 O 0.1121(10) 0.2035(9) 0.6266(7) 0.024(2) Uiso 1 1 d . . .
O12 O 0.1810(9) 0.3953(9) 0.3614(7) 0.020(2) Uiso 1 1 d . . .
O13 O 0.2124(11) 0.4059(10) 0.1906(8) 0.027(2) Uiso 1 1 d . . .
O15 O -0.0207(10) 0.3649(9) 0.2241(8) 0.026(2) Uiso 1 1 d . . .
O23 O 0.3814(11) 0.3066(10) 0.2580(8) 0.028(3) Uiso 1 1 d . . .
O28 O 0.3613(10) 0.1300(9) 0.3513(7) 0.022(2) Uiso 1 1 d . . .
O34 O 0.2183(10) 0.2469(9) 0.1094(8) 0.026(2) Uiso 1 1 d . . .
O38 O 0.3794(10) 0.1428(9) 0.1905(7) 0.024(2) Uiso 1 1 d . . .
O45 O -0.0167(10) 0.2560(9) 0.1041(7) 0.021(2) Uiso 1 1 d . . .
O46 O 0.0068(10) 0.0576(9) 0.1096(8) 0.026(2) Uiso 1 1 d . . .
O47 O 0.2241(11) 0.0424(10) 0.1282(8) 0.028(3) Uiso 1 1 d . . .
O56 O -0.1945(10) 0.1453(9) 0.2174(7) 0.022(2) Uiso 1 1 d . . .
O67 O 0.0602(9) -0.0701(8) 0.2325(6) 0.0151(19) Uiso 1 1 d . . .
O78 O 0.3891(10) -0.0533(9) 0.2005(7) 0.024(2) Uiso 1 1 d . . .
O79 O 0.2263(9) -0.1727(8) 0.3116(7) 0.017(2) Uiso 1 1 d . . .
O89 O 0.3681(10) -0.0816(9) 0.3678(7) 0.021(2) Uiso 1 1 d . . .
O210 O 0.1584(10) 0.2000(9) 0.4558(7) 0.022(2) Uiso 1 1 d . . .
O910 O 0.1710(10) -0.0074(9) 0.4858(7) 0.023(2) Uiso 1 1 d . . .
Cs1 Cs 0.40321(9) -0.12748(8) 0.59325(8) 0.0284(2) Uani 1 1 d . . .
Cs2 Cs -0.0208(11) 0.3889(10) 0.5502(8) 0.047(3) Uiso 0.13 1 d P . .
Na1 Na 0.1885(9) -0.2700(8) 0.0691(6) 0.051(2) Uiso 1 1 d . . .
Na2 Na 0.3158(11) 0.1102(10) -0.1458(8) 0.050(3) Uiso 0.75 1 d P . .
Na3 Na 0.5000 0.5000 0.0000 0.040(5) Uiso 0.50 2 d SP . .
Na4 Na -0.0692(17) 0.3130(15) 0.6746(12) 0.050(4) Uiso 0.50 1 d P . .
Na5 Na -0.119(2) -0.2211(19) 0.1406(16) 0.069(6) Uiso 0.50 1 d P . .
Na6 Na 0.454(2) 0.047(2) 0.0488(17) 0.078(7) Uiso 0.50 1 d P . .
O1W O 0.5738(13) -0.2153(11) 0.3876(9) 0.039(3) Uiso 1 1 d . . .
O2W O 0.0149(15) -0.2732(13) 0.2033(11) 0.049(4) Uiso 1 1 d . . .
O3W O 0.311(2) -0.4117(18) 0.1131(14) 0.022(4) Uiso 0.50 1 d P . .
O4W O 0.0981(19) -0.1115(17) 0.0234(14) 0.074(6) Uiso 1 1 d . . .
O5W O 0.326(2) -0.2352(19) -0.0795(15) 0.026(5) Uiso 0.50 1 d P . .
O6W O 0.3128(19) 0.2583(17) -0.2243(14) 0.020(4) Uiso 0.50 1 d P . .
O7W O 0.071(2) -0.371(2) 0.0296(18) 0.037(6) Uiso 0.50 1 d P . .
O8W O -0.262(2) 0.3869(19) 0.7075(15) 0.027(5) Uiso 0.50 1 d P . .
O9W O 0.352(2) -0.038(2) -0.0503(16) 0.031(5) Uiso 0.50 1 d P . .
O10W O -0.129(3) 0.577(2) 0.1547(19) 0.042(7) Uiso 0.50 1 d P . .
O11W O 0.452(3) 0.178(2) -0.062(2) 0.043(7) Uiso 0.50 1 d P . .

loop_
_atom_site_aniso_label
_atom_site_aniso_U_11
_atom_site_aniso_U_22
_atom_site_aniso_U_33
_atom_site_aniso_U_23
_atom_site_aniso_U_13
_atom_site_aniso_U_12
W1 0.0307(3) 0.0121(3) 0.0263(3) -0.0025(2) -0.0126(2) -0.0007(2)
W2 0.0225(3) 0.0150(3) 0.0274(3) -0.0076(2) -0.0112(2) -0.0004(2)
W3 0.0369(4) 0.0199(3) 0.0257(3) -0.0064(3) -0.0051(3) -0.0082(3)
W4 0.0388(4) 0.0169(3) 0.0180(3) -0.0034(2) -0.0085(2) -0.0039(3)
W5 0.0325(3) 0.0145(3) 0.0243(3) -0.0039(2) -0.0168(3) 0.0042(2)
W6 0.0260(3) 0.0146(3) 0.0201(3) -0.0051(2) -0.0121(2) 0.0007(2)
W7 0.0225(3) 0.0170(3) 0.0194(3) -0.0089(2) -0.0055(2) 0.0005(2)
W8 0.0190(3) 0.0187(3) 0.0273(3) -0.0101(2) -0.0060(2) -0.0003(2)
W9 0.0169(2) 0.0110(2) 0.0184(3) -0.0062(2) -0.00782(19) 0.00380(19)
W10 0.0189(2) 0.0134(3) 0.0200(3) -0.0064(2) -0.0098(2) 0.0022(2)
Bi 0.0198(2) 0.0114(2) 0.0180(2) -0.00463(19) -0.00851(18) 0.00179(18)
Ru 0.0263(6) 0.0099(5) 0.0267(6) -0.0065(4) -0.0148(5) 0.0060(4)
Cs1 0.0255(5) 0.0202(5) 0.0416(6) -0.0080(4) -0.0139(4) 0.0036(4)

loop_
_atom_type_symbol
_atom_type_description
_atom_type_scat_dispersion_real
_atom_type_scat_dispersion_imag
_atom_type_scat_source
C C 0.0033 0.0016 'International Tables Vol C Tables 4.2.6.8 and 6.1.1.4'
H H 0.0000 0.0000 'International Tables Vol C Tables 4.2.6.8 and 6.1.1.4'
O O 0.0106 0.0060 'International Tables Vol C Tables 4.2.6.8 and 6.1.1.4'
Na Na 0.0362 0.0249 'International Tables Vol C Tables 4.2.6.8 and 6.1.1.4'
Ru Ru -1.2594 0.8363 'International Tables Vol C Tables 4.2.6.8 and 6.1.1.4'
Cs Cs -0.3680 2.1192 'International Tables Vol C Tables 4.2.6.8 and 6.1.1.4'
W W -0.8490 6.8722 'International Tables Vol C Tables 4.2.6.8 and 6.1.1.4'
Bi Bi -4.1077 10.2566 'International Tables Vol C Tables 4.2.6.8 and 6.1.1.4'

loop_
_geom_angle_atom_site_label_1
_geom_angle_atom_site_label_2
_geom_angle_atom_site_label_3
_geom_angle
_geom_angle_site_symmetry_1
_geom_angle_site_symmetry_3
_geom_angle_publ_flag
O1 W1 O1RU 105.4(6) . . ?
O1 W1 O15 99.6(5) . . ?
O1RU W1 O15 90.1(5) . . ?
O1 W1 O13 98.1(5) . . ?
O1RU W1 O13 156.4(5) . . ?
O15 W1 O13 88.0(5) . . ?
O1 W1 O12 96.1(5) . . ?
O1RU W1 O12 88.7(5) . . ?
O15 W1 O12 163.9(5) . . ?
O13 W1 O12 86.8(5) . . ?
O1 W1 O1BI 167.1(5) . . ?
O1RU W1 O1BI 83.8(5) . . ?
O15 W1 O1BI 89.3(5) . . ?
O13 W1 O1BI 72.7(5) . . ?
O12 W1 O1BI 74.6(4) . . ?
O1 W1 Cs2 44.5(4) . 2_566 ?
O1RU W1 Cs2 81.3(4) . 2_566 ?
O15 W1 Cs2 137.0(4) . 2_566 ?
O13 W1 Cs2 115.4(4) . 2_566 ?
O12 W1 Cs2 58.5(4) . 2_566 ?
O1BI W1 Cs2 130.8(3) . 2_566 ?
O1 W1 Cs2 86.5(4) . . ?
O1RU W1 Cs2 42.4(4) . . ?
O15 W1 Cs2 131.1(4) . . ?
O13 W1 Cs2 139.5(4) . . ?
O12 W1 Cs2 52.8(3) . . ?
O1BI W1 Cs2 94.7(3) . . ?
Cs2 W1 Cs2 46.0(3) 2_566 . ?
O2 W2 O12 101.4(5) . . ?
O2 W2 O210 104.2(5) . . ?
O12 W2 O210 95.7(5) . . ?
O2 W2 O23 99.9(5) . . ?
O12 W2 O23 89.2(5) . . ?
O210 W2 O23 153.9(5) . . ?
O2 W2 O28 98.8(5) . . ?
O12 W2 O28 159.4(5) . . ?
O210 W2 O28 83.3(5) . . ?
O23 W2 O28 83.2(5) . . ?
O2 W2 O1BI 175.4(5) . . ?
O12 W2 O1BI 75.7(4) . . ?
O210 W2 O1BI 79.8(4) . . ?
O23 W2 O1BI 76.7(4) . . ?
O28 W2 O1BI 83.9(4) . . ?
O2 W2 Cs1 49.2(4) . 2_656 ?
O12 W2 Cs1 147.4(3) . 2_656 ?
O210 W2 Cs1 104.5(3) . 2_656 ?
O23 W2 Cs1 83.7(4) . 2_656 ?
O28 W2 Cs1 50.7(3) . 2_656 ?
O1BI W2 Cs1 132.5(3) . 2_656 ?
O2 W2 Cs2 88.1(4) . . ?
O12 W2 Cs2 51.0(4) . . ?
O210 W2 Cs2 51.6(4) . . ?
O23 W2 Cs2 140.1(4) . . ?
O28 W2 Cs2 134.5(4) . . ?
O1BI W2 Cs2 92.7(3) . . ?
Cs1 W2 Cs2 127.59(17) 2_656 . ?
O3 W3 O38 103.7(6) . . ?
O3 W3 O34 98.9(6) . . ?
O38 W3 O34 91.4(5) . . ?
O3 W3 O13 99.1(6) . . ?
O38 W3 O13 156.8(5) . . ?
O34 W3 O13 89.0(5) . . ?
O3 W3 O23 97.6(6) . . ?
O38 W3 O23 87.7(5) . . ?
O34 W3 O23 163.2(5) . . ?
O13 W3 O23 85.4(5) . . ?
O3 W3 O1BI 169.8(5) . . ?
O38 W3 O1BI 84.1(4) . . ?
O34 W3 O1BI 87.3(4) . . ?
O13 W3 O1BI 72.8(5) . . ?
O23 W3 O1BI 76.0(4) . . ?
O4 W4 O47 102.6(6) . . ?
O4 W4 O34 100.2(6) . . ?
O47 W4 O34 91.2(5) . . ?
O4 W4 O45 99.8(6) . . ?
O47 W4 O45 156.3(5) . . ?
O34 W4 O45 92.4(5) . . ?
O4 W4 O46 95.7(5) . . ?
O47 W4 O46 85.9(5) . . ?
O34 W4 O46 164.1(5) . . ?
O45 W4 O46 84.3(5) . . ?
O4 W4 O2BI 168.0(5) . . ?
O47 W4 O2BI 84.2(5) . . ?
O34 W4 O2BI 89.3(4) . . ?
O45 W4 O2BI 72.4(4) . . ?
O46 W4 O2BI 74.8(4) . . ?
O5 W5 O5RU 103.3(6) . . ?
O5 W5 O15 99.4(6) . . ?
O5RU W5 O15 89.9(5) . . ?
O5 W5 O45 97.0(5) . . ?
O5RU W5 O45 159.6(5) . . ?
O15 W5 O45 86.0(5) . . ?
O5 W5 O56 97.2(5) . . ?
O5RU W5 O56 90.9(5) . . ?
O15 W5 O56 162.7(5) . . ?
O45 W5 O56 87.2(5) . . ?
O5 W5 O2BI 166.7(5) . . ?
O5RU W5 O2BI 87.3(5) . . ?
O15 W5 O2BI 88.5(5) . . ?
O45 W5 O2BI 72.6(4) . . ?
O56 W5 O2BI 74.3(4) . . ?
O5 W5 Cs1 88.7(4) . 2_556 ?
O5RU W5 Cs1 43.5(4) . 2_556 ?
O15 W5 Cs1 133.0(4) . 2_556 ?
O45 W5 Cs1 139.2(3) . 2_556 ?
O56 W5 Cs1 52.0(3) . 2_556 ?
O2BI W5 Cs1 93.8(3) . 2_556 ?
O6A W6 O6 104.2(5) . . ?
O6A W6 O56 101.0(5) . . ?
O6 W6 O56 93.2(5) . . ?
O6A W6 O46 98.0(5) . . ?
O6 W6 O46 156.7(5) . . ?
O56 W6 O46 89.3(5) . . ?
O6A W6 O67 99.6(5) . . ?
O6 W6 O67 85.9(4) . . ?
O56 W6 O67 158.9(4) . . ?
O46 W6 O67 83.5(5) . . ?
O6A W6 O2BI 172.9(5) . . ?
O6 W6 O2BI 82.1(4) . . ?
O56 W6 O2BI 75.1(4) . . ?
O46 W6 O2BI 76.2(4) . . ?
O67 W6 O2BI 83.9(4) . . ?
O6A W6 Cs1 89.0(4) . 2_556 ?
O6 W6 Cs1 48.2(3) . 2_556 ?
O56 W6 Cs1 51.2(3) . 2_556 ?
O46 W6 Cs1 140.5(4) . 2_556 ?
O67 W6 Cs1 133.8(3) . 2_556 ?
O2BI W6 Cs1 93.0(3) . 2_556 ?
O7 W7 O79 100.0(5) . . ?
O7 W7 O67 101.7(5) . . ?
O79 W7 O67 94.5(4) . . ?
O7 W7 O78 97.6(5) . . ?
O79 W7 O78 90.6(5) . . ?
O67 W7 O78 158.9(5) . . ?
O7 W7 O47 99.2(5) . . ?
O79 W7 O47 160.6(5) . . ?
O67 W7 O47 84.7(5) . . ?
O78 W7 O47 83.8(5) . . ?
O7 W7 O3BI 169.8(5) . . ?
O79 W7 O3BI 74.0(4) . . ?
O67 W7 O3BI 87.1(4) . . ?
O78 W7 O3BI 74.6(4) . . ?
O47 W7 O3BI 86.6(4) . . ?
O7 W7 Na6 81.5(6) . . ?
O79 W7 Na6 135.1(5) . . ?
O67 W7 Na6 129.5(5) . . ?
O78 W7 Na6 45.3(6) . . ?
O47 W7 Na6 45.7(6) . . ?
O3BI W7 Na6 96.9(5) . . ?
O7 W7 Na4 74.8(5) . 2_556 ?
O79 W7 Na4 45.7(4) . 2_556 ?
O67 W7 Na4 63.6(4) . 2_556 ?
O78 W7 Na4 131.0(5) . 2_556 ?
O47 W7 Na4 144.9(5) . 2_556 ?
O3BI W7 Na4 105.2(4) . 2_556 ?
Na6 W7 Na4 155.4(5) . 2_556 ?
O8 W8 O28 100.8(5) . . ?
O8 W8 O89 98.8(5) . . ?
O28 W8 O89 96.3(5) . . ?
O8 W8 O78 97.6(5) . . ?
O28 W8 O78 159.2(5) . . ?
O89 W8 O78 90.1(5) . . ?
O8 W8 O38 100.1(5) . . ?
O28 W8 O38 84.9(5) . . ?
O89 W8 O38 160.5(5) . . ?
O78 W8 O38 82.5(5) . . ?
O8 W8 O3BI 169.7(5) . . ?
O28 W8 O3BI 87.9(4) . . ?
O89 W8 O3BI 74.5(4) . . ?
O78 W8 O3BI 74.8(4) . . ?
O38 W8 O3BI 86.1(4) . . ?
O8 W8 Na6 85.5(6) . . ?
O28 W8 Na6 130.9(6) . . ?
O89 W8 Na6 131.2(5) . . ?
O78 W8 Na6 41.4(5) . . ?
O38 W8 Na6 46.3(5) . . ?
O3BI W8 Na6 93.1(5) . . ?
O8 W8 Cs1 54.6(4) . 2_656 ?
O28 W8 Cs1 48.8(3) . 2_656 ?
O89 W8 Cs1 88.6(3) . 2_656 ?
O78 W8 Cs1 151.5(3) . 2_656 ?
O38 W8 Cs1 106.4(3) . 2_656 ?
O3BI W8 Cs1 131.7(3) . 2_656 ?
Na6 W8 Cs1 129.5(4) . 2_656 ?
O9A W9 O9 101.5(5) . . ?
O9A W9 O910 100.8(5) . . ?
O9 W9 O910 96.3(5) . . ?
O9A W9 O79 97.4(5) . . ?
O9 W9 O79 89.3(5) . . ?
O910 W9 O79 159.5(5) . . ?
O9A W9 O89 96.5(5) . . ?
O9 W9 O89 160.6(5) . . ?
O910 W9 O89 87.1(5) . . ?
O79 W9 O89 81.3(4) . . ?
O9A W9 O3BI 166.7(5) . . ?
O9 W9 O3BI 87.8(5) . . ?
O910 W9 O3BI 87.4(5) . . ?
O79 W9 O3BI 73.1(4) . . ?
O89 W9 O3BI 73.3(4) . . ?
O9A W9 Cs1 56.8(4) . . ?
O9 W9 Cs1 135.2(4) . . ?
O910 W9 Cs1 57.1(4) . . ?
O79 W9 Cs1 128.8(3) . . ?
O89 W9 Cs1 61.8(3) . . ?
O3BI W9 Cs1 121.9(3) . . ?
O9A W9 Cs2 55.0(4) . 2_556 ?
O9 W9 Cs2 60.1(4) . 2_556 ?
O910 W9 Cs2 135.6(4) . 2_556 ?
O79 W9 Cs2 63.8(3) . 2_556 ?
O89 W9 Cs2 128.2(3) . 2_556 ?
O3BI W9 Cs2 124.8(3) . 2_556 ?
Cs1 W9 Cs2 111.83(16) . 2_556 ?
O10 W10 O10A 102.2(5) . . ?
O10 W10 O210 95.5(5) . . ?
O10A W10 O210 96.5(5) . . ?
O10 W10 O6 97.4(5) . 2_556 ?
O10A W10 O6 93.9(5) . 2_556 ?
O210 W10 O6 161.3(4) . 2_556 ?
O10 W10 O910 165.8(5) . . ?
O10A W10 O910 92.0(5) . . ?
O210 W10 O910 82.6(5) . . ?
O6 W10 O910 81.6(4) 2_556 . ?
O10 W10 O9 91.3(5) . 2_556 ?
O10A W10 O9 166.4(5) . 2_556 ?
O210 W10 O9 82.8(4) . 2_556 ?
O6 W10 O9 83.4(4) 2_556 2_556 ?
O910 W10 O9 74.5(4) . 2_556 ?
O10 W10 Cs1 123.1(4) . . ?
O10A W10 Cs1 45.6(4) . . ?
O210 W10 Cs1 127.5(3) . . ?
O6 W10 Cs1 53.8(3) 2_556 . ?
O910 W10 Cs1 67.6(3) . . ?
O9 W10 Cs1 125.3(3) 2_556 . ?
O10 W10 Cs2 44.3(4) . . ?
O10A W10 Cs2 120.0(4) . . ?
O210 W10 Cs2 55.1(4) . . ?
O6 W10 Cs2 130.5(3) 2_556 . ?
O910 W10 Cs2 127.2(4) . . ?
O9 W10 Cs2 70.7(3) 2_556 . ?
Cs1 W10 Cs2 162.97(17) . . ?
O1BI Bi O3BI 87.3(4) . . ?
O1BI Bi O2BI 84.6(4) . . ?
O3BI Bi O2BI 87.9(4) . . ?
O9A Ru O5RU 83.9(5) 2_556 . ?
O9A Ru O1RU 84.9(5) 2_556 . ?
O5RU Ru O1RU 77.1(4) . . ?
O9A Ru C4 106.2(4) 2_556 . ?
O5RU Ru C4 169.8(5) . . ?
O1RU Ru C4 105.2(4) . . ?
O9A Ru C5 88.9(4) 2_556 . ?
O5RU Ru C5 143.5(4) . . ?
O1RU Ru C5 137.9(4) . . ?
C4 Ru C5 37.71(18) . . ?
O9A Ru C3 141.1(5) 2_556 . ?
O5RU Ru C3 133.1(5) . . ?
O1RU Ru C3 91.9(4) . . ?
C4 Ru C3 37.69(19) . . ?
C5 Ru C3 68.0(3) . . ?
O9A Ru C6 100.5(5) 2_556 . ?
O5RU Ru C6 109.0(4) . . ?
O1RU Ru C6 172.2(4) . . ?
C4 Ru C6 68.0(3) . . ?
C5 Ru C6 37.64(18) . . ?
C3 Ru C6 80.3(3) . . ?
O9A Ru C2 168.1(5) 2_556 . ?
O5RU Ru C2 101.8(5) . . ?
O1RU Ru C2 106.5(5) . . ?
C4 Ru C2 67.9(3) . . ?
C5 Ru C2 80.3(3) . . ?
C3 Ru C2 37.6(2) . . ?
C6 Ru C2 67.8(3) . . ?
O9A Ru C1 132.9(5) 2_556 . ?
O5RU Ru C1 91.5(5) . . ?
O1RU Ru C1 139.6(5) . . ?
C4 Ru C1 80.3(3) . . ?
C5 Ru C1 67.9(3) . . ?
C3 Ru C1 67.8(3) . . ?
C6 Ru C1 37.6(2) . . ?
C2 Ru C1 37.5(2) . . ?
O9A Ru Cs2 72.1(4) 2_556 . ?
O5RU Ru Cs2 124.5(4) . . ?
O1RU Ru Cs2 52.1(4) . . ?
C4 Ru Cs2 62.0(3) . . ?
C5 Ru Cs2 86.4(3) . . ?
C3 Ru Cs2 75.5(4) . . ?
C6 Ru Cs2 124.0(4) . . ?
C2 Ru Cs2 111.9(4) . . ?
C1 Ru Cs2 140.9(4) . . ?
O9A Ru Cs1 66.3(3) 2_556 2_556 ?
O5RU Ru Cs1 49.1(3) . 2_556 ?
O1RU Ru Cs1 119.4(3) . 2_556 ?
C4 Ru Cs1 133.0(3) . 2_556 ?
C5 Ru Cs1 95.4(3) . 2_556 ?
C3 Ru Cs1 143.2(3) . 2_556 ?
C6 Ru Cs1 68.2(3) . 2_556 ?
C2 Ru Cs1 109.5(4) . 2_556 ?
C1 Ru Cs1 75.5(3) . 2_556 ?
Cs2 Ru Cs1 138.3(2) . 2_556 ?
C2 C1 C6 120.0 . . ?
C2 C1 Ru 71.2(4) . . ?
C6 C1 Ru 71.1(4) . . ?
C2 C1 H1 120.0 . . ?
C6 C1 H1 120.0 . . ?
Ru C1 H1 130.3 . . ?
C3 C2 C1 120.0 . . ?
C3 C2 Ru 71.0(4) . . ?
C1 C2 Ru 71.3(4) . . ?
C3 C2 H2 120.0 . . ?
C1 C2 H2 120.0 . . ?
Ru C2 H2 130.3 . . ?
C2 C3 C4 120.0 . . ?
C2 C3 Ru 71.4(4) . . ?
C4 C3 Ru 71.0(4) . . ?
C2 C3 Cs2 143.3(5) . 2_566 ?
C4 C3 Cs2 95.2(5) . 2_566 ?
Ru C3 Cs2 115.5(5) . 2_566 ?
C2 C3 Cs2 140.2(6) . . ?
C4 C3 Cs2 59.1(5) . . ?
Ru C3 Cs2 71.6(4) . . ?
Cs2 C3 Cs2 49.6(4) 2_566 . ?
C2 C3 H3 120.0 . . ?
C4 C3 H3 120.0 . . ?
Ru C3 H3 130.1 . . ?
Cs2 C3 H3 26.9 2_566 . ?
Cs2 C3 H3 75.3 . . ?
C3 C4 C5 120.0 . . ?
C3 C4 Ru 71.3(4) . . ?
C5 C4 Ru 71.2(4) . . ?
C3 C4 Cs2 100.0(6) . . ?
C5 C4 Cs2 119.9(6) . . ?
Ru C4 Cs2 83.4(4) . . ?
C3 C4 H4 120.0 . . ?
C5 C4 H4 120.0 . . ?
Ru C4 H4 130.0 . . ?
Cs2 C4 H4 47.7 . . ?
C6 C5 C4 120.0 . . ?
C6 C5 Ru 71.4(4) . . ?
C4 C5 Ru 71.1(4) . . ?
C6 C5 H5 120.0 . . ?
C4 C5 H5 120.0 . . ?
Ru C5 H5 130.0 . . ?
C5 C6 C1 120.0 . . ?
C5 C6 Ru 71.0(4) . . ?
C1 C6 Ru 71.4(4) . . ?
C5 C6 Cs1 125.4(6) . 2_556 ?
C1 C6 Cs1 90.9(5) . 2_556 ?
Ru C6 Cs1 79.9(4) . 2_556 ?
C5 C6 H6 120.0 . . ?
C1 C6 H6 120.0 . . ?
Ru C6 H6 130.2 . . ?
Cs1 C6 H6 53.5 2_556 . ?
Bi O1BI W1 109.5(4) . . ?
Bi O1BI W3 141.6(5) . . ?
W1 O1BI W3 97.2(4) . . ?
Bi O1BI W2 112.3(5) . . ?
W1 O1BI W2 94.4(4) . . ?
W3 O1BI W2 92.0(4) . . ?
Bi O2BI W5 110.1(5) . . ?
Bi O2BI W6 113.7(5) . . ?
W5 O2BI W6 95.2(4) . . ?
Bi O2BI W4 139.1(5) . . ?
W5 O2BI W4 96.8(4) . . ?
W6 O2BI W4 93.2(4) . . ?
Bi O3BI W9 106.8(4) . . ?
Bi O3BI W8 128.6(5) . . ?
W9 O3BI W8 96.2(4) . . ?
Bi O3BI W7 128.8(5) . . ?
W9 O3BI W7 95.9(4) . . ?
W8 O3BI W7 92.3(4) . . ?
W1 O1RU Ru 131.1(7) . . ?
W1 O1RU Cs2 113.3(5) . . ?
Ru O1RU Cs2 94.1(5) . . ?
W1 O1 Na4 140.5(8) . 2_566 ?
W1 O1 Cs2 112.3(6) . 2_566 ?
Na4 O1 Cs2 42.4(5) 2_566 2_566 ?
W2 O2 Cs1 106.6(5) . 2_656 ?
W3 O3 Na3 139.8(7) . . ?
W4 O4 Na5 142.3(9) . 2 ?
W4 O4 Na2 152.7(8) . . ?
Na5 O4 Na2 64.1(8) 2 . ?
W5 O5RU Ru 135.1(7) . . ?
W5 O5RU Cs1 112.7(5) . 2_556 ?
Ru O5RU Cs1 99.9(4) . 2_556 ?
W6 O6 W10 133.1(5) . 2_556 ?
W6 O6 Cs1 105.8(4) . 2_556 ?
W10 O6 Cs1 96.3(3) 2_556 2_556 ?
W6 O6A Na5 135.9(8) . . ?
W6 O6A Na2 152.7(8) . 2 ?
Na5 O6A Na2 61.0(7) . 2 ?
W7 O7 Na1 139.4(7) . . ?
W8 O8 Na2 118.9(6) . 2_655 ?
W8 O8 Cs1 101.0(5) . 2_656 ?
Na2 O8 Cs1 138.6(5) 2_655 2_656 ?
W9 O9 W10 172.6(7) . 2_556 ?
W9 O9A Ru 177.5(7) . 2_556 ?
W9 O9A Cs2 102.0(5) . 2_556 ?
Ru O9A Cs2 75.5(4) 2_556 2_556 ?
W9 O9A Cs1 99.7(4) . . ?
Ru O9A Cs1 82.8(4) 2_556 . ?
Cs2 O9A Cs1 158.1(4) 2_556 . ?
W10 O10A Cs1 110.0(5) . . ?
W10 O10A Cs1 148.7(6) . 2_656 ?
Cs1 O10A Cs1 90.7(3) . 2_656 ?
W10 O10 Na4 135.7(8) . . ?
W10 O10 Cs2 112.1(6) . . ?
Na4 O10 Cs2 43.7(6) . . ?
W2 O12 W1 115.3(5) . . ?
W2 O12 Cs2 102.5(5) . . ?
W1 O12 Cs2 98.0(4) . . ?
W2 O12 Cs2 148.6(5) . 2_566 ?
W1 O12 Cs2 92.0(4) . 2_566 ?
Cs2 O12 Cs2 56.2(4) . 2_566 ?
W3 O13 W1 117.3(6) . . ?
W1 O15 W5 143.2(7) . . ?
W2 O23 W3 115.0(6) . . ?
W8 O28 W2 147.0(7) . . ?
W8 O28 Cs1 104.9(4) . 2_656 ?
W2 O28 Cs1 100.1(4) . 2_656 ?
W4 O34 W3 150.6(7) . . ?
W3 O38 W8 145.0(7) . . ?
W3 O38 Na6 112.9(8) . . ?
W8 O38 Na6 101.9(7) . . ?
W4 O45 W5 118.1(6) . . ?
W6 O46 W4 115.4(6) . . ?
W4 O47 W7 145.6(7) . . ?
W4 O47 Na6 113.8(8) . . ?
W7 O47 Na6 100.5(8) . . ?
W6 O56 W5 115.4(5) . . ?
W6 O56 Cs1 102.2(4) . 2_556 ?
W5 O56 Cs1 99.7(4) . 2_556 ?
W7 O67 W6 148.0(6) . . ?
W8 O78 W7 118.1(6) . . ?
W8 O78 Na6 109.0(8) . . ?
W7 O78 Na6 102.5(7) . . ?
W7 O79 W9 116.8(5) . . ?
W7 O79 Na4 105.5(6) . 2_556 ?
W9 O79 Na4 113.4(6) . 2_556 ?
W8 O89 W9 115.7(6) . . ?
W2 O210 W10 132.2(6) . . ?
W2 O210 Cs2 101.5(5) . . ?
W10 O210 Cs2 95.4(4) . . ?
W9 O910 W10 178.0(6) . . ?
W9 O910 Cs1 98.8(4) . . ?
W10 O910 Cs1 80.2(3) . . ?
O10A Cs1 O5RU 110.4(3) . 2_556 ?
O10A Cs1 O28 107.3(3) . 2_656 ?
O5RU Cs1 O28 132.4(3) 2_556 2_656 ?
O10A Cs1 O2 145.8(3) . 2_656 ?
O5RU Cs1 O2 102.1(3) 2_556 2_656 ?
O28 Cs1 O2 52.9(3) 2_656 2_656 ?
O10A Cs1 O6 51.8(3) . 2_556 ?
O5RU Cs1 O6 61.5(3) 2_556 2_556 ?
O28 Cs1 O6 132.2(3) 2_656 2_556 ?
O2 Cs1 O6 162.3(3) 2_656 2_556 ?
O10A Cs1 O56 94.2(3) . 2_556 ?
O5RU Cs1 O56 50.1(3) 2_556 2_556 ?
O28 Cs1 O56 99.9(3) 2_656 2_556 ?
O2 Cs1 O56 115.1(3) 2_656 2_556 ?
O6 Cs1 O56 50.1(3) 2_556 2_556 ?
O10A Cs1 O10A 89.3(3) . 2_656 ?
O5RU Cs1 O10A 149.6(3) 2_556 2_656 ?
O28 Cs1 O10A 55.3(3) 2_656 2_656 ?
O2 Cs1 O10A 56.7(3) 2_656 2_656 ?
O6 Cs1 O10A 141.0(3) 2_556 2_656 ?
O56 Cs1 O10A 154.6(3) 2_556 2_656 ?
O10A Cs1 O8 78.3(3) . 2_656 ?
O5RU Cs1 O8 112.2(3) 2_556 2_656 ?
O28 Cs1 O8 49.9(3) 2_656 2_656 ?
O2 Cs1 O8 99.2(3) 2_656 2_656 ?
O6 Cs1 O8 82.4(3) 2_556 2_656 ?
O56 Cs1 O8 62.4(3) 2_556 2_656 ?
O10A Cs1 O8 94.0(3) 2_656 2_656 ?
O10A Cs1 O1W 102.9(3) . . ?
O5RU Cs1 O1W 104.1(3) 2_556 . ?
O28 Cs1 O1W 94.4(3) 2_656 . ?
O2 Cs1 O1W 57.9(3) 2_656 . ?
O6 Cs1 O1W 129.6(3) 2_556 . ?
O56 Cs1 O1W 153.4(3) 2_556 . ?
O10A Cs1 O1W 47.3(3) 2_656 . ?
O8 Cs1 O1W 140.8(3) 2_656 . ?
O10A Cs1 O910 47.9(3) . . ?
O5RU Cs1 O910 72.6(3) 2_556 . ?
O28 Cs1 O910 153.7(3) 2_656 . ?
O2 Cs1 O910 140.5(3) 2_656 . ?
O6 Cs1 O910 45.1(2) 2_556 . ?
O56 Cs1 O910 91.9(3) 2_556 . ?
O10A Cs1 O910 108.8(3) 2_656 . ?
O8 Cs1 O910 119.4(3) 2_656 . ?
O1W Cs1 O910 84.8(3) . . ?
O10A Cs1 O9A 91.3(3) . . ?
O5RU Cs1 O9A 47.5(3) 2_556 . ?
O28 Cs1 O9A 156.2(3) 2_656 . ?
O2 Cs1 O9A 103.5(3) 2_656 . ?
O6 Cs1 O9A 71.1(3) 2_556 . ?
O56 Cs1 O9A 93.3(3) 2_556 . ?
O10A Cs1 O9A 111.8(3) 2_656 . ?
O8 Cs1 O9A 152.2(3) 2_656 . ?
O1W Cs1 O9A 66.4(3) . . ?
O910 Cs1 O9A 43.5(3) . . ?
O10A Cs1 C6 139.3(13) . 2_556 ?
O5RU Cs1 C6 59.5(15) 2_556 2_556 ?
O28 Cs1 C6 105.7(11) 2_656 2_556 ?
O2 Cs1 C6 53.4(12) 2_656 2_556 ?
O6 Cs1 C6 115.9(13) 2_556 2_556 ?
O56 Cs1 C6 102.9(17) 2_556 2_556 ?
O10A Cs1 C6 90.3(15) 2_656 2_556 ?
O8 Cs1 C6 142.3(14) 2_656 2_556 ?
O1W Cs1 C6 51.2(17) . 2_556 ?
O910 Cs1 C6 94.3(11) . 2_556 ?
O9A Cs1 C6 51.6(11) . 2_556 ?
Na4 Cs2 O1RU 131.6(8) . . ?
Na4 Cs2 O10 51.3(6) . . ?
O1RU Cs2 O10 106.8(5) . . ?
Na4 Cs2 O1 54.1(6) . 2_566 ?
O1RU Cs2 O1 171.8(6) . 2_566 ?
O10 Cs2 O1 81.3(4) . 2_566 ?
Na4 Cs2 O8W 44.6(7) . . ?
O1RU Cs2 O8W 116.4(6) . . ?
O10 Cs2 O8W 94.8(6) . . ?
O1 Cs2 O8W 62.5(5) 2_566 . ?
Na4 Cs2 Cs2 140.3(9) . 2_566 ?
O1RU Cs2 Cs2 85.7(5) . 2_566 ?
O10 Cs2 Cs2 141.0(6) . 2_566 ?
O1 Cs2 Cs2 87.5(5) 2_566 2_566 ?
O8W Cs2 Cs2 112.9(7) . 2_566 ?
Na4 Cs2 O12 145.6(8) . . ?
O1RU Cs2 O12 50.4(3) . . ?
O10 Cs2 O12 94.3(4) . . ?
O1 Cs2 O12 129.7(5) 2_566 . ?
O8W Cs2 O12 166.0(6) . . ?
Cs2 Cs2 O12 65.0(4) 2_566 . ?
Na4 Cs2 O210 98.3(7) . . ?
O1RU Cs2 O210 58.7(4) . . ?
O10 Cs2 O210 51.4(4) . . ?
O1 Cs2 O210 128.7(5) 2_566 . ?
O8W Cs2 O210 130.5(6) . . ?
Cs2 Cs2 O210 115.5(6) 2_566 . ?
O12 Cs2 O210 50.7(3) . . ?
Na4 Cs2 C4 104.8(7) . . ?
O1RU Cs2 C4 64.2(4) . . ?
O10 Cs2 C4 141.8(5) . . ?
O1 Cs2 C4 109.8(5) 2_566 . ?
O8W Cs2 C4 62.5(5) . . ?
Cs2 Cs2 C4 77.1(5) 2_566 . ?
O12 Cs2 C4 104.0(4) . . ?
O210 Cs2 C4 119.4(4) . . ?
Na4 Cs2 O12 85.8(7) . 2_566 ?
O1RU Cs2 O12 122.2(5) . 2_566 ?
O10 Cs2 O12 129.9(5) . 2_566 ?
O1 Cs2 O12 50.0(3) 2_566 2_566 ?
O8W Cs2 O12 55.9(5) . 2_566 ?
Cs2 Cs2 O12 58.9(4) 2_566 2_566 ?
O12 Cs2 O12 123.8(4) . 2_566 ?
O210 Cs2 O12 173.2(5) . 2_566 ?
C4 Cs2 O12 64.3(3) . 2_566 ?
Na4 Cs2 C3 93.1(10) . 2_566 ?
O1RU Cs2 C3 125.8(9) . 2_566 ?
O10 Cs2 C3 75.5(10) . 2_566 ?
O1 Cs2 C3 54.9(9) 2_566 2_566 ?
O8W Cs2 C3 117.3(10) . 2_566 ?
Cs2 Cs2 C3 67.6(9) 2_566 2_566 ?
O12 Cs2 C3 75.4(9) . 2_566 ?
O210 Cs2 C3 90.7(10) . 2_566 ?
C4 Cs2 C3 141.3(9) . 2_566 ?
O12 Cs2 C3 83.7(10) 2_566 2_566 ?
Na4 Cs2 O9A 84.9(7) . 2_556 ?
O1RU Cs2 O9A 48.5(3) . 2_556 ?
O10 Cs2 O9A 88.4(4) . 2_556 ?
O1 Cs2 O9A 134.1(5) 2_566 2_556 ?
O8W Cs2 O9A 74.1(5) . 2_556 ?
Cs2 Cs2 O9A 124.5(6) 2_566 2_556 ?
O12 Cs2 O9A 95.5(4) . 2_556 ?
O210 Cs2 O9A 70.5(4) . 2_556 ?
C4 Cs2 O9A 57.2(3) . 2_556 ?
O12 Cs2 O9A 115.4(4) 2_566 2_556 ?
C3 Cs2 O9A 160.5(11) 2_566 2_556 ?
O4W Na1 O3W 168.7(9) . . ?
O4W Na1 O7W 97.0(9) . . ?
O3W Na1 O7W 93.6(10) . . ?
O4W Na1 O7 84.9(7) . . ?
O3W Na1 O7 85.7(7) . . ?
O7W Na1 O7 167.3(9) . . ?
O4W Na1 O2W 87.9(7) . . ?
O3W Na1 O2W 97.3(8) . . ?
O7W Na1 O2W 83.1(8) . . ?
O7 Na1 O2W 84.4(6) . . ?
O4W Na1 O5W 78.8(8) . . ?
O3W Na1 O5W 96.7(9) . . ?
O7W Na1 O5W 93.3(9) . . ?
O7 Na1 O5W 99.4(7) . . ?
O2W Na1 O5W 165.7(8) . . ?
O4W Na1 Na5 61.8(7) . . ?
O3W Na1 Na5 127.5(8) . . ?
O7W Na1 Na5 62.1(8) . . ?
O7 Na1 Na5 108.6(6) . . ?
O2W Na1 Na5 38.5(6) . . ?
O5W Na1 Na5 128.1(8) . . ?
O4W Na1 Na4 107.6(7) . 2_556 ?
O3W Na1 Na4 73.4(7) . 2_556 ?
O7W Na1 Na4 103.8(8) . 2_556 ?
O7 Na1 Na4 63.9(4) . 2_556 ?
O2W Na1 Na4 30.9(5) . 2_556 ?
O5W Na1 Na4 160.6(7) . 2_556 ?
Na5 Na1 Na4 69.4(5) . 2_556 ?
O6W Na2 O4 97.4(8) . . ?
O6W Na2 O9W 167.1(10) . . ?
O4 Na2 O9W 81.3(8) . . ?
O6W Na2 O6A 88.3(8) . 2 ?
O4 Na2 O6A 99.5(6) . 2 ?
O9W Na2 O6A 104.6(8) . 2 ?
O6W Na2 Na5 59.1(8) . 2 ?
O4 Na2 Na5 57.4(7) . 2 ?
O9W Na2 Na5 128.2(10) . 2 ?
O6A Na2 Na5 59.3(7) 2 2 ?
O6W Na2 O8 103.1(8) . 2_655 ?
O4 Na2 O8 158.2(7) . 2_655 ?
O9W Na2 O8 80.3(8) . 2_655 ?
O6A Na2 O8 74.1(5) 2 2_655 ?
Na5 Na2 O8 129.1(8) 2 2_655 ?
O6W Na2 O11W 89.6(10) . . ?
O4 Na2 O11W 73.0(8) . . ?
O9W Na2 O11W 77.7(10) . . ?
O6A Na2 O11W 171.9(9) 2 . ?
Na5 Na2 O11W 113.1(10) 2 . ?
O8 Na2 O11W 114.0(8) 2_655 . ?
O6W Na2 Na6 133.2(8) . 2_655 ?
O4 Na2 Na6 96.5(7) . 2_655 ?
O9W Na2 Na6 35.2(7) . 2_655 ?
O6A Na2 Na6 132.6(7) 2 2_655 ?
Na5 Na2 Na6 153.9(8) 2 2_655 ?
O8 Na2 Na6 74.7(6) 2_655 2_655 ?
O11W Na2 Na6 52.9(8) . 2_655 ?
O6W Na2 Na6 123.9(8) . . ?
O4 Na2 Na6 66.7(6) . . ?
O9W Na2 Na6 43.8(8) . . ?
O6A Na2 Na6 145.3(7) 2 . ?
Na5 Na2 Na6 123.2(8) 2 . ?
O8 Na2 Na6 106.5(6) 2_655 . ?
O11W Na2 Na6 34.7(8) . . ?
Na6 Na2 Na6 31.8(8) 2_655 . ?
O3 Na3 O3 179.998(2) 2_665 . ?
O3 Na3 O3W 87.3(6) 2_665 2_655 ?
O3 Na3 O3W 92.8(6) . 2_655 ?
O3 Na3 O3W 92.7(6) 2_665 1_565 ?
O3 Na3 O3W 87.2(6) . 1_565 ?
O3W Na3 O3W 179.999(2) 2_655 1_565 ?
Cs2 Na4 O8W 94.4(11) . . ?
Cs2 Na4 O2W 144.3(11) . 2_556 ?
O8W Na4 O2W 108.1(11) . 2_556 ?
Cs2 Na4 O10 85.0(8) . . ?
O8W Na4 O10 164.5(12) . . ?
O2W Na4 O10 80.3(8) 2_556 . ?
Cs2 Na4 O1 83.5(8) . 2_566 ?
O8W Na4 O1 86.1(9) . 2_566 ?
O2W Na4 O1 71.1(7) 2_556 2_566 ?
O10 Na4 O1 109.2(8) . 2_566 ?
Cs2 Na4 O79 109.0(9) . 2_556 ?
O8W Na4 O79 69.6(8) . 2_556 ?
O2W Na4 O79 104.7(9) 2_556 2_556 ?
O10 Na4 O79 95.9(8) . 2_556 ?
O1 Na4 O79 153.1(9) 2_566 2_556 ?
Cs2 Na4 W7 136.5(8) . 2_556 ?
O8W Na4 W7 80.3(8) . 2_556 ?
O2W Na4 W7 76.0(7) 2_556 2_556 ?
O10 Na4 W7 89.5(6) . 2_556 ?
O1 Na4 W7 138.2(7) 2_566 2_556 ?
O79 Na4 W7 28.8(3) 2_556 2_556 ?
Cs2 Na4 Na1 159.7(9) . 2_556 ?
O8W Na4 Na1 75.5(8) . 2_556 ?
O2W Na4 Na1 34.1(5) 2_556 2_556 ?
O10 Na4 Na1 109.5(7) . 2_556 ?
O1 Na4 Na1 78.3(6) 2_566 2_556 ?
O79 Na4 Na1 84.3(5) 2_556 2_556 ?
W7 Na4 Na1 60.1(3) 2_556 2_556 ?
Cs2 Na4 Cs2 24.1(6) . 2_566 ?
O8W Na4 Cs2 85.7(9) . 2_566 ?
O2W Na4 Cs2 128.7(8) 2_556 2_566 ?
O10 Na4 Cs2 99.3(6) . 2_566 ?
O1 Na4 Cs2 60.5(5) 2_566 2_566 ?
O79 Na4 Cs2 126.1(6) 2_556 2_566 ?
W7 Na4 Cs2 154.8(5) 2_556 2_566 ?
Na1 Na4 Cs2 135.8(5) 2_556 2_566 ?
O2W Na5 O6W 112.8(13) . 2 ?
O2W Na5 O4 151.8(13) . 2 ?
O6W Na5 O4 94.3(11) 2 2 ?
O2W Na5 O6A 89.5(10) . . ?
O6W Na5 O6A 85.3(10) 2 . ?
O4 Na5 O6A 100.6(10) 2 . ?
O2W Na5 Na2 145.2(13) . 2 ?
O6W Na5 Na2 53.5(8) 2 2 ?
O4 Na5 Na2 58.6(7) 2 2 ?
O6A Na5 Na2 59.6(7) . 2 ?
O2W Na5 O10W 81.8(11) . 1_545 ?
O6W Na5 O10W 71.0(10) 2 1_545 ?
O4 Na5 O10W 101.0(11) 2 1_545 ?
O6A Na5 O10W 149.0(13) . 1_545 ?
Na2 Na5 O10W 115.5(11) 2 1_545 ?
O2W Na5 Na1 47.2(7) . . ?
O6W Na5 Na1 154.0(12) 2 . ?
O4 Na5 Na1 104.6(9) 2 . ?
O6A Na5 Na1 108.0(8) . . ?
Na2 Na5 Na1 152.5(10) 2 . ?
O10W Na5 Na1 87.8(9) 1_545 . ?
Na6 Na6 O9W 79.3(16) 2_655 2_655 ?
Na6 Na6 O11W 85.4(17) 2_655 . ?
O9W Na6 O11W 100.5(14) 2_655 . ?
Na6 Na6 O47 121.1(18) 2_655 . ?
O9W Na6 O47 150.5(14) 2_655 . ?
O11W Na6 O47 102.1(12) . . ?
Na6 Na6 O78 114.3(18) 2_655 . ?
O9W Na6 O78 91.8(12) 2_655 . ?
O11W Na6 O78 158.6(15) . . ?
O47 Na6 O78 61.3(7) . . ?
Na6 Na6 O38 166(2) 2_655 . ?
O9W Na6 O38 88.7(11) 2_655 . ?
O11W Na6 O38 104.2(13) . . ?
O47 Na6 O38 67.6(7) . . ?
O78 Na6 O38 58.2(7) . . ?
Na6 Na6 O9W 52.3(13) 2_655 . ?
O9W Na6 O9W 131.6(12) 2_655 . ?
O11W Na6 O9W 78.0(12) . . ?
O47 Na6 O9W 72.1(9) . . ?
O78 Na6 O9W 106.8(11) . . ?
O38 Na6 O9W 139.1(12) . . ?
Na6 Na6 O11W 50.0(13) 2_655 2_655 ?
O9W Na6 O11W 74.3(12) 2_655 2_655 ?
O11W Na6 O11W 135.4(12) . 2_655 ?
O47 Na6 O11W 101.7(11) . 2_655 ?
O78 Na6 O11W 64.8(9) . 2_655 ?
O38 Na6 O11W 119.6(11) . 2_655 ?
O9W Na6 O11W 74.3(10) . 2_655 ?
Na6 Na6 W7 109.8(16) 2_655 . ?
O9W Na6 W7 123.1(12) 2_655 . ?
O11W Na6 W7 135.4(12) . . ?
O47 Na6 W7 33.8(4) . . ?
O78 Na6 W7 32.1(4) . . ?
O38 Na6 W7 70.7(6) . . ?
O9W Na6 W7 79.5(8) . . ?
O11W Na6 W7 72.0(8) 2_655 . ?
Na6 Na6 W8 136.7(18) 2_655 . ?
O9W Na6 W8 80.1(10) 2_655 . ?
O11W Na6 W8 135.8(13) . . ?
O47 Na6 W8 70.5(7) . . ?
O78 Na6 W8 29.6(4) . . ?
O38 Na6 W8 31.8(4) . . ?
O9W Na6 W8 133.8(10) . . ?
O11W Na6 W8 87.8(9) 2_655 . ?
W7 Na6 W8 54.4(4) . . ?
Na6 Na6 Na2 80.4(15) 2_655 2_655 ?
O9W Na6 Na2 37.4(8) 2_655 2_655 ?
O11W Na6 Na2 137.4(12) . 2_655 ?
O47 Na6 Na2 119.7(10) . 2_655 ?
O78 Na6 Na2 58.6(6) . 2_655 ?
O38 Na6 Na2 85.5(7) . 2_655 ?
O9W Na6 Na2 120.9(10) . 2_655 ?
O11W Na6 Na2 47.0(7) 2_655 2_655 ?
W7 Na6 Na2 87.2(6) . 2_655 ?
W8 Na6 Na2 60.5(5) . 2_655 ?
Na6 Na6 Na2 67.7(14) 2_655 . ?
O9W Na6 Na2 130.2(12) 2_655 . ?
O11W Na6 Na2 42.8(9) . . ?
O47 Na6 Na2 79.2(7) . . ?
O78 Na6 Na2 135.1(9) . . ?
O38 Na6 Na2 126.3(9) . . ?
O9W Na6 Na2 36.0(7) . . ?
O11W Na6 Na2 107.3(9) 2_655 . ?
W7 Na6 Na2 103.1(6) . . ?
W8 Na6 Na2 148.4(8) . . ?
Na2 Na6 Na2 148.2(8) 2_655 . ?
Na5 O2W Na4 150.3(12) . 2_556 ?
Na5 O2W Na1 94.3(9) . . ?
Na4 O2W Na1 115.0(8) 2_556 . ?
Na1 O3W Na3 120.5(9) . 1_545 ?
Na2 O6W Na5 67.4(9) . 2 ?
Na4 O8W Cs2 41.0(7) . . ?
Na6 O9W Na2 107.4(13) 2_655 . ?
Na6 O9W Na6 48.4(12) 2_655 . ?
Na2 O9W Na6 100.2(11) . . ?
Na6 O11W Na2 102.4(13) . . ?
Na6 O11W Na6 44.6(12) . 2_655 ?
Na2 O11W Na6 80.2(10) . 2_655 ?

loop_
_geom_bond_atom_site_label_1
_geom_bond_atom_site_label_2
_geom_bond_distance
_geom_bond_site_symmetry_2
_geom_bond_publ_flag
W1 O1 1.723(13) . ?
W1 O1RU 1.817(12) . ?
W1 O15 1.921(12) . ?
W1 O13 1.986(12) . ?
W1 O12 1.999(11) . ?
W1 O1BI 2.208(11) . ?
W1 Cs2 4.050(12) 2_566 ?
W1 Cs2 4.057(12) . ?
W2 O2 1.715(12) . ?
W2 O12 1.879(11) . ?
W2 O210 1.897(11) . ?
W2 O23 1.897(12) . ?
W2 O28 1.990(12) . ?
W2 O1BI 2.258(11) . ?
W2 Cs1 4.0155(12) 2_656 ?
W2 Cs2 4.101(12) . ?
W3 O3 1.735(13) . ?
W3 O38 1.869(12) . ?
W3 O34 1.925(12) . ?
W3 O13 1.929(12) . ?
W3 O23 1.947(12) . ?
W3 O1BI 2.249(10) . ?
W4 O4 1.731(13) . ?
W4 O47 1.875(13) . ?
W4 O34 1.886(12) . ?
W4 O45 1.919(11) . ?
W4 O46 1.965(12) . ?
W4 O2BI 2.272(11) . ?
W5 O5 1.716(13) . ?
W5 O5RU 1.810(12) . ?
W5 O15 1.923(12) . ?
W5 O45 1.986(11) . ?
W5 O56 1.993(11) . ?
W5 O2BI 2.209(11) . ?
W5 Cs1 4.1341(14) 2_556 ?
W6 O6A 1.722(12) . ?
W6 O6 1.891(10) . ?
W6 O56 1.900(12) . ?
W6 O46 1.920(12) . ?
W6 O67 1.972(10) . ?
W6 O2BI 2.248(11) . ?
W6 Cs1 4.1430(13) 2_556 ?
W7 O7 1.711(12) . ?
W7 O79 1.858(11) . ?
W7 O67 1.865(9) . ?
W7 O78 1.928(11) . ?
W7 O47 2.003(13) . ?
W7 O3BI 2.297(10) . ?
W7 Na6 3.54(3) . ?
W7 Na4 3.718(19) 2_556 ?
W8 O8 1.712(12) . ?
W8 O28 1.863(11) . ?
W8 O89 1.869(11) . ?
W8 O78 1.927(12) . ?
W8 O38 1.987(12) . ?
W8 O3BI 2.288(10) . ?
W8 Na6 3.69(3) . ?
W8 Cs1 4.0577(13) 2_656 ?
W9 O9A 1.761(12) . ?
W9 O9 1.785(11) . ?
W9 O910 1.807(11) . ?
W9 O79 2.050(10) . ?
W9 O89 2.063(10) . ?
W9 O3BI 2.186(11) . ?
W9 Cs1 4.3653(13) . ?
W9 Cs2 4.417(12) 2_556 ?
W10 O10 1.719(12) . ?
W10 O10A 1.738(11) . ?
W10 O210 1.969(12) . ?
W10 O6 1.979(10) 2_556 ?
W10 O910 2.138(11) . ?
W10 O9 2.164(11) 2_556 ?
W10 Cs1 3.9510(12) . ?
W10 Cs2 3.981(13) . ?
Bi O1BI 2.131(11) . ?
Bi O3BI 2.141(11) . ?
Bi O2BI 2.143(11) . ?
Ru O9A 2.084(12) 2_556 ?
Ru O5RU 2.100(12) . ?
Ru O1RU 2.100(11) . ?
Ru C4 2.150(11) . ?
Ru C5 2.152(11) . ?
Ru C3 2.154(12) . ?
Ru C6 2.157(12) . ?
Ru C2 2.159(14) . ?
Ru C1 2.161(13) . ?
Ru Cs2 3.766(12) . ?
Ru Cs1 4.0179(16) 2_556 ?
C1 C2 1.3900 . ?
C1 C6 1.3900 . ?
C1 H1 0.9500 . ?
C2 C3 1.3900 . ?
C2 H2 0.9500 . ?
C3 C4 1.3900 . ?
C3 Cs2 3.692(15) 2_566 ?
C3 Cs2 3.842(18) . ?
C3 H3 0.9500 . ?
C4 C5 1.3900 . ?
C4 Cs2 3.348(16) . ?
C4 H4 0.9500 . ?
C5 C6 1.3900 . ?
C5 H5 0.9500 . ?
C6 Cs1 3.791(12) 2_556 ?
C6 H6 0.9500 . ?
O1RU Cs2 2.980(17) . ?
O1 Na4 2.50(2) 2_566 ?
O1 Cs2 3.068(17) 2_566 ?
O2 Cs1 3.173(12) 2_656 ?
O3 Na3 2.540(14) . ?
O4 Na5 2.33(3) 2 ?
O4 Na2 2.363(18) . ?
O5RU Cs1 3.083(11) 2_556 ?
O6 W10 1.979(10) 2_556 ?
O6 Cs1 3.208(10) 2_556 ?
O6A Na5 2.45(3) . ?
O6A Na2 2.457(17) 2 ?
O7 Na1 2.422(15) . ?
O8 Na2 2.595(18) 2_655 ?
O8 Cs1 3.368(12) 2_656 ?
O9 W10 2.164(11) 2_556 ?
O9A Ru 2.084(12) 2_556 ?
O9A Cs2 3.700(16) 2_556 ?
O9A Cs1 3.708(12) . ?
O10A Cs1 3.003(12) . ?
O10A Cs1 3.366(11) 2_656 ?
O10 Na4 2.35(2) . ?
O10 Cs2 3.001(18) . ?
O12 Cs2 3.262(16) . ?
O12 Cs2 3.454(16) 2_566 ?
O28 Cs1 3.158(11) 2_656 ?
O38 Na6 2.72(3) . ?
O47 Na6 2.58(3) . ?
O56 Cs1 3.303(11) 2_556 ?
O78 Na6 2.58(3) . ?
O79 Na4 2.76(2) 2_556 ?
O210 Cs2 3.278(17) . ?
O910 Cs1 3.707(12) . ?
Cs1 O5RU 3.083(11) 2_556 ?
Cs1 O28 3.158(11) 2_656 ?
Cs1 O2 3.173(12) 2_656 ?
Cs1 O6 3.208(10) 2_556 ?
Cs1 O56 3.303(11) 2_556 ?
Cs1 O10A 3.366(11) 2_656 ?
Cs1 O8 3.368(12) 2_656 ?
Cs1 O1W 3.658(14) . ?
Cs1 C6 3.79(8) 2_556 ?
Cs2 Na4 2.08(2) . ?
Cs2 O1 3.068(17) 2_566 ?
Cs2 O8W 3.16(3) . ?
Cs2 Cs2 3.17(3) 2_566 ?
Cs2 O12 3.453(16) 2_566 ?
Cs2 C3 3.69(2) 2_566 ?
Cs2 O9A 3.701(16) 2_556 ?
Na1 O4W 2.31(2) . ?
Na1 O3W 2.33(3) . ?
Na1 O7W 2.38(3) . ?
Na1 O2W 2.485(19) . ?
Na1 O5W 2.49(3) . ?
Na1 Na5 3.38(3) . ?
Na1 Na4 4.02(2) 2_556 ?
Na2 O6W 2.17(3) . ?
Na2 O9W 2.38(3) . ?
Na2 O6A 2.457(17) 2 ?
Na2 Na5 2.49(3) 2 ?
Na2 O8 2.595(18) 2_655 ?
Na2 O11W 2.77(3) . ?
Na2 Na6 3.73(3) 2_655 ?
Na2 Na6 3.97(3) . ?
Na3 O3 2.540(14) 2_665 ?
Na3 O3W 2.65(2) 2_655 ?
Na3 O3W 2.65(2) 1_565 ?
Na4 O8W 2.23(3) . ?
Na4 O2W 2.27(3) 2_556 ?
Na4 O1 2.50(2) 2_566 ?
Na4 O79 2.76(2) 2_556 ?
Na4 W7 3.718(19) 2_556 ?
Na4 Na1 4.01(2) 2_556 ?
Na4 Cs2 4.95(2) 2_566 ?
Na5 O2W 2.11(3) . ?
Na5 O6W 2.31(3) 2 ?
Na5 O4 2.33(3) 2 ?
Na5 Na2 2.49(3) 2 ?
Na5 O10W 2.69(4) 1_545 ?
Na6 Na6 2.13(5) 2_655 ?
Na6 O9W 2.25(4) 2_655 ?
Na6 O11W 2.32(4) . ?
Na6 O9W 2.79(4) . ?
Na6 O11W 3.02(4) 2_655 ?
Na6 Na2 3.73(3) 2_655 ?
O2W Na4 2.27(3) 2_556 ?
O3W Na3 2.65(2) 1_545 ?
O6W Na5 2.31(3) 2 ?
O9W Na6 2.25(4) 2_655 ?
O10W Na5 2.69(4) 1_565 ?
O11W Na6 3.02(4) 2_655 ?
